data_2213887
loop_
_publ_author_name
'Konovalova, Irina S.'
'Baumer, Vyacheslav N.'
'Shishkin, Oleg V.'
'Vlasenko, Yu. D.'
'Parkhomenko, O. O.'
'Kovalenko, S. M.'

_publ_section_title
;
 [3-Amino-5-(3,5-dimethylanilino)-4-phenylsulfonyl-2-thienyl]phenylmethanone
;
_journal_coeditor_code LH2388
_journal_issue 6
_journal_name_full 'Acta Crystallographica Section E'
_journal_page_first o3011
_journal_page_last o3011
_journal_paper_doi 10.1107/S160053680702377X
_journal_volume 63
_journal_year 2007
_chemical_formula_iupac 'C25 H22 N2 O3 S2'
_chemical_formula_moiety 'C25 H22 N2 O3 S2'
_chemical_formula_sum 'C25 H22 N2 O3 S2'
_chemical_formula_weight 462.57
_chemical_name_systematic
;
[3-Amino-5-(3,5-dimethylanilino)-4-phenylsulfonyl-2-thienyl]phenylmethanone
;
_space_group_IT_number 2
_symmetry_cell_setting triclinic
_symmetry_space_group_name_Hall '-P 1'
_symmetry_space_group_name_H-M 'P -1'
_atom_sites_solution_hydrogens difmap
_atom_sites_solution_primary direct
_atom_sites_solution_secondary difmap
_audit_creation_method SHELXL-97
_cell_angle_alpha 65.65(2)
_cell_angle_beta 69.654(19)
_cell_angle_gamma 70.18(2)
_cell_formula_units_Z 2
_cell_length_a 10.497(3)
_cell_length_b 11.451(3)
_cell_length_c 11.863(3)
_cell_measurement_reflns_used 36
_cell_measurement_temperature 293(2)
_cell_measurement_theta_max 22
_cell_measurement_theta_min 8
_cell_volume 1185.6(6)
_computing_cell_refinement P3
_computing_data_collection 'P3 (Siemens,1989)'
_computing_data_reduction 'XDISK (Siemens, 1991)'
_computing_molecular_graphics SHELXTL
_computing_publication_material SHELXTL
_computing_structure_refinement SHELXTL
_computing_structure_solution 'SHELXTL (Sheldrick, 1998)'
_diffrn_ambient_temperature 293(2)
_diffrn_detector_area_resol_mean 16.1827
_diffrn_measured_fraction_theta_full 0.969
_diffrn_measured_fraction_theta_max 0.969
_diffrn_measurement_device_type 'Siemens P3/PC'
_diffrn_measurement_method '\q-2\q scans'
_diffrn_radiation_monochromator graphite
_diffrn_radiation_source 'fine-focus sealed tube'
_diffrn_radiation_type MoK\a
_diffrn_radiation_wavelength 0.71073
_diffrn_reflns_av_R_equivalents 0.0479
_diffrn_reflns_av_sigmaI/netI 0.0358
_diffrn_reflns_limit_h_max 12
_diffrn_reflns_limit_h_min -11
_diffrn_reflns_limit_k_max 13
_diffrn_reflns_limit_k_min -12
_diffrn_reflns_limit_l_max 14
_diffrn_reflns_limit_l_min -13
_diffrn_reflns_number 4246
_diffrn_reflns_theta_full 25.00
_diffrn_reflns_theta_max 25.00
_diffrn_reflns_theta_min 2.01
_diffrn_standards_interval_count 98
_diffrn_standards_number 2
_exptl_absorpt_coefficient_mu 0.253
_exptl_absorpt_correction_type none
_exptl_crystal_colour colourless
_exptl_crystal_density_diffrn 1.296
_exptl_crystal_density_method 'not measured'
_exptl_crystal_description block
_exptl_crystal_F_000 484
_exptl_crystal_size_max 0.40
_exptl_crystal_size_mid 0.20
_exptl_crystal_size_min 0.20
_refine_diff_density_max 0.245
_refine_diff_density_min -0.306
_refine_ls_extinction_method none
_refine_ls_goodness_of_fit_ref 1.019
_refine_ls_hydrogen_treatment mixed
_refine_ls_matrix_type full
_refine_ls_number_parameters 322
_refine_ls_number_reflns 4042
_refine_ls_number_restraints 0
_refine_ls_restrained_S_all 1.019
_refine_ls_R_factor_all 0.0618
_refine_ls_R_factor_gt 0.0426
_refine_ls_shift/su_max 0.001
_refine_ls_shift/su_mean 0.000
_refine_ls_structure_factor_coef Fsqd
_refine_ls_weighting_details 'calc w=1/[\s^2^(Fo^2^)+(0.0604P)^2^+0.2736P] where P=(Fo^2^+2Fc^2^)/3'
_refine_ls_weighting_scheme calc
_refine_ls_wR_factor_gt 0.1017
_refine_ls_wR_factor_ref 0.1084
_reflns_number_gt 3150
_reflns_number_total 4042
_reflns_threshold_expression I>2\s(I)
_cod_data_source_file lh2388.cif
_cod_data_source_block I
_cod_database_code 2213887
_cod_database_fobs_code 2213887

loop_
_symmetry_equiv_pos_as_xyz
'x, y, z'
'-x, -y, -z'

loop_
_atom_site_type_symbol
_atom_site_label
_atom_site_fract_x
_atom_site_fract_y
_atom_site_fract_z
_atom_site_U_iso_or_equiv
_atom_site_adp_type
_atom_site_calc_flag
_atom_site_refinement_flags
_atom_site_occupancy
S S1 0.47589(6) 0.72106(6) 0.46973(5) 0.04259(18) Uani d . 1
S S2 0.30992(6) 0.69038(6) 0.85957(5) 0.03452(16) Uani d . 1
N N1 0.6086(3) 0.5073(2) 0.7787(2) 0.0498(6) Uani d . 1
H H1NA 0.681(3) 0.473(3) 0.750(3) 0.046(8) Uiso d . 1
H H1NB 0.575(3) 0.501(3) 0.866(3) 0.070(9) Uiso d . 1
N N2 0.2320(2) 0.8339(2) 0.5927(2) 0.0473(6) Uani d . 1
H H2NA 0.177(3) 0.849(3) 0.653(3) 0.047(8) Uiso d . 1
O O1 0.16388(16) 0.73500(19) 0.86151(15) 0.0497(5) Uani d . 1
O O2 0.35524(18) 0.57316(16) 0.95816(14) 0.0443(4) Uani d . 1
O O3 0.81054(17) 0.46304(18) 0.57554(16) 0.0525(5) Uani d . 1
C C1 0.5382(2) 0.5893(2) 0.6897(2) 0.0329(5) Uani d . 1
C C2 0.4011(2) 0.6711(2) 0.71376(19) 0.0332(5) Uani d . 1
C C3 0.3543(2) 0.7472(2) 0.6033(2) 0.0350(5) Uani d . 1
C C4 0.5941(2) 0.6049(2) 0.5602(2) 0.0355(5) Uani d . 1
C C5 0.7306(2) 0.5429(2) 0.5067(2) 0.0365(5) Uani d . 1
C C6 0.7839(2) 0.5752(2) 0.3652(2) 0.0347(5) Uani d . 1
C C7 0.7075(3) 0.5789(2) 0.2888(2) 0.0420(6) Uani d . 1
H H7 0.6175 0.5651 0.3244 0.052(8) Uiso calc R 1
C C8 0.7649(3) 0.6031(3) 0.1598(2) 0.0517(7) Uani d . 1
H H8 0.7140 0.6038 0.1091 0.051(7) Uiso calc R 1
C C9 0.8971(3) 0.6262(3) 0.1057(3) 0.0547(7) Uani d . 1
H H9 0.9347 0.6440 0.0184 0.067(9) Uiso calc R 1
C C10 0.9727(3) 0.6230(3) 0.1805(3) 0.0551(7) Uani d . 1
H H10 1.0619 0.6388 0.1439 0.056(8) Uiso calc R 1
C C11 0.9177(3) 0.5966(2) 0.3100(2) 0.0466(6) Uani d . 1
H H11 0.9706 0.5931 0.3605 0.064(9) Uiso calc R 1
C C12 0.1956(2) 0.9153(2) 0.4746(2) 0.0398(6) Uani d . 1
C C13 0.1705(3) 1.0494(3) 0.4418(3) 0.0490(6) Uani d . 1
H H13 0.1802 1.0854 0.4950 0.057(8) Uiso calc R 1
C C14 0.1303(3) 1.1318(3) 0.3284(3) 0.0559(7) Uani d . 1
C C15 0.1194(3) 1.0741(3) 0.2517(2) 0.0522(7) Uani d . 1
H H15 0.0926 1.1281 0.1762 0.090(11) Uiso calc R 1
C C16 0.1467(3) 0.9397(3) 0.2822(2) 0.0484(6) Uani d . 1
C C17 0.1831(3) 0.8601(3) 0.3971(2) 0.0447(6) Uani d . 1
H H17 0.1989 0.7691 0.4215 0.056(8) Uiso calc R 1
C C18 0.1001(5) 1.2791(3) 0.2929(4) 0.0915(12) Uani d . 1
H H18B 0.0676 1.3021 0.3690 0.17(2) Uiso calc R 1
H H18A 0.0297 1.3198 0.2454 0.132(17) Uiso calc R 1
H H18C 0.1838 1.3093 0.2418 0.17(2) Uiso calc R 1
C C19 0.1363(5) 0.8786(4) 0.1955(4) 0.0811(11) Uani d . 1
H H19A 0.0981 0.9464 0.1269 0.16(2) Uiso calc R 1
H H19C 0.0765 0.8178 0.2432 0.19(3) Uiso calc R 1
H H19B 0.2275 0.8326 0.1615 0.144(19) Uiso calc R 1
C C20 0.3623(3) 0.8199(2) 0.8620(2) 0.0411(6) Uani d . 1
C C21 0.2846(4) 0.9460(3) 0.8255(3) 0.0666(9) Uani d . 1
H H21 0.2015 0.9635 0.8038 0.086(11) Uiso calc R 1
C C22 0.3316(6) 1.0473(4) 0.8215(4) 0.0931(13) Uani d . 1
H H22 0.2794 1.1334 0.7972 0.125(16) Uiso calc R 1
C C23 0.4522(6) 1.0221(4) 0.8525(4) 0.0916(13) Uani d . 1
H H23 0.4838 1.0912 0.8473 0.116(14) Uiso calc R 1
C C24 0.5291(4) 0.8953(4) 0.8917(4) 0.0811(10) Uani d . 1
H H24 0.6113 0.8788 0.9146 0.103(13) Uiso calc R 1
C C25 0.4848(3) 0.7929(3) 0.8970(3) 0.0599(8) Uani d . 1
H H25 0.5362 0.7068 0.9237 0.071(10) Uiso calc R 1

loop_
_atom_site_aniso_label
_atom_site_aniso_U_11
_atom_site_aniso_U_22
_atom_site_aniso_U_33
_atom_site_aniso_U_12
_atom_site_aniso_U_13
_atom_site_aniso_U_23
S1 0.0381(3) 0.0532(4) 0.0214(3) 0.0055(3) -0.0114(2) -0.0074(3)
S2 0.0337(3) 0.0432(3) 0.0204(3) -0.0070(2) -0.0074(2) -0.0055(2)
N1 0.0429(14) 0.0621(15) 0.0295(12) 0.0092(11) -0.0175(10) -0.0107(11)
N2 0.0400(12) 0.0579(14) 0.0252(10) 0.0110(10) -0.0115(9) -0.0107(10)
O1 0.0325(9) 0.0755(13) 0.0309(9) -0.0087(8) -0.0057(7) -0.0127(9)
O2 0.0539(10) 0.0470(10) 0.0246(8) -0.0116(8) -0.0145(7) -0.0010(7)
O3 0.0383(10) 0.0603(11) 0.0418(10) 0.0065(8) -0.0169(8) -0.0092(9)
C1 0.0341(12) 0.0349(12) 0.0264(11) -0.0047(9) -0.0127(9) -0.0051(9)
C2 0.0373(12) 0.0362(12) 0.0232(11) -0.0057(9) -0.0117(9) -0.0057(9)
C3 0.0357(12) 0.0400(12) 0.0248(11) -0.0035(10) -0.0101(9) -0.0083(10)
C4 0.0336(12) 0.0413(13) 0.0265(11) -0.0012(10) -0.0132(9) -0.0076(10)
C5 0.0343(12) 0.0382(12) 0.0351(12) -0.0048(10) -0.0123(10) -0.0098(10)
C6 0.0342(12) 0.0315(11) 0.0336(12) -0.0039(9) -0.0065(10) -0.0105(10)
C7 0.0418(14) 0.0473(14) 0.0403(13) -0.0136(11) -0.0067(11) -0.0180(11)
C8 0.0677(18) 0.0548(16) 0.0406(14) -0.0151(13) -0.0179(13) -0.0185(13)
C9 0.0657(18) 0.0517(16) 0.0369(15) -0.0149(14) -0.0010(13) -0.0135(12)
C10 0.0426(15) 0.0651(18) 0.0445(15) -0.0172(13) 0.0035(12) -0.0135(14)
C11 0.0368(13) 0.0521(15) 0.0470(15) -0.0066(11) -0.0096(11) -0.0161(12)
C12 0.0317(12) 0.0470(14) 0.0269(11) 0.0058(10) -0.0112(9) -0.0078(10)
C13 0.0435(14) 0.0503(15) 0.0478(15) 0.0006(11) -0.0157(12) -0.0164(13)
C14 0.0486(16) 0.0439(15) 0.0528(17) 0.0011(12) -0.0166(13) -0.0006(13)
C15 0.0424(14) 0.0574(17) 0.0352(14) 0.0009(12) -0.0178(11) 0.0020(13)
C16 0.0403(14) 0.0619(17) 0.0349(13) -0.0016(12) -0.0154(11) -0.0112(12)
C17 0.0422(14) 0.0439(14) 0.0363(13) 0.0034(11) -0.0148(11) -0.0083(11)
C18 0.111(3) 0.0471(19) 0.096(3) -0.003(2) -0.042(3) -0.0024(19)
C19 0.096(3) 0.096(3) 0.063(2) -0.008(2) -0.042(2) -0.030(2)
C20 0.0474(14) 0.0486(14) 0.0244(11) -0.0107(11) -0.0053(10) -0.0125(10)
C21 0.091(2) 0.0486(17) 0.0590(19) -0.0016(15) -0.0334(17) -0.0154(14)
C22 0.158(4) 0.048(2) 0.072(2) -0.020(2) -0.039(3) -0.0120(17)
C23 0.146(4) 0.085(3) 0.060(2) -0.068(3) -0.006(2) -0.022(2)
C24 0.079(2) 0.103(3) 0.084(3) -0.044(2) -0.008(2) -0.044(2)
C25 0.0550(17) 0.071(2) 0.0635(19) -0.0158(15) -0.0109(15) -0.0333(16)

loop_
_atom_type_symbol
_atom_type_description
_atom_type_scat_dispersion_real
_atom_type_scat_dispersion_imag
_atom_type_scat_source
C C 0.0033 0.0016 'International Tables Vol C Tables 4.2.6.8 and 6.1.1.4'
H H 0.0000 0.0000 'International Tables Vol C Tables 4.2.6.8 and 6.1.1.4'
N N 0.0061 0.0033 'International Tables Vol C Tables 4.2.6.8 and 6.1.1.4'
O O 0.0106 0.0060 'International Tables Vol C Tables 4.2.6.8 and 6.1.1.4'
S S 0.1246 0.1234 'International Tables Vol C Tables 4.2.6.8 and 6.1.1.4'

loop_
_geom_angle_atom_site_label_1
_geom_angle_atom_site_label_2
_geom_angle_atom_site_label_3
_geom_angle
C3 S1 C4 92.08(11)
O2 S2 O1 118.85(11)
O2 S2 C2 108.58(11)
O1 S2 C2 108.25(10)
O2 S2 C20 107.97(11)
O1 S2 C20 107.25(12)
C2 S2 C20 105.11(11)
C1 N1 H1NA 112(2)
C1 N1 H1NB 123.6(19)
H1NA N1 H1NB 124(3)
C3 N2 C12 124.4(2)
C3 N2 H2NA 121(2)
C12 N2 H2NA 114(2)
N1 C1 C4 122.4(2)
N1 C1 C2 125.2(2)
C4 C1 C2 112.35(18)
C3 C2 C1 112.82(19)
C3 C2 S2 122.23(17)
C1 C2 S2 124.52(16)
N2 C3 C2 127.8(2)
N2 C3 S1 120.20(17)
C2 C3 S1 112.01(16)
C1 C4 C5 125.2(2)
C1 C4 S1 110.74(16)
C5 C4 S1 123.93(17)
O3 C5 C4 121.0(2)
O3 C5 C6 118.2(2)
C4 C5 C6 120.7(2)
C7 C6 C11 119.0(2)
C7 C6 C5 122.7(2)
C11 C6 C5 118.2(2)
C8 C7 C6 120.0(2)
C8 C7 H7 120.0
C6 C7 H7 120.0
C9 C8 C7 120.4(2)
C9 C8 H8 119.8
C7 C8 H8 119.8
C10 C9 C8 119.8(2)
C10 C9 H9 120.1
C8 C9 H9 120.1
C9 C10 C11 120.4(3)
C9 C10 H10 119.8
C11 C10 H10 119.8
C10 C11 C6 120.3(2)
C10 C11 H11 119.9
C6 C11 H11 119.9
C17 C12 C13 121.0(2)
C17 C12 N2 120.3(2)
C13 C12 N2 118.6(2)
C12 C13 C14 119.8(3)
C12 C13 H13 120.1
C14 C13 H13 120.1
C15 C14 C13 118.1(3)
C15 C14 C18 121.7(3)
C13 C14 C18 120.2(3)
C16 C15 C14 122.7(2)
C16 C15 H15 118.6
C14 C15 H15 118.6
C15 C16 C17 118.0(2)
C15 C16 C19 121.8(3)
C17 C16 C19 120.2(3)
C12 C17 C16 120.3(2)
C12 C17 H17 119.9
C16 C17 H17 119.9
C14 C18 H18B 109.5
C14 C18 H18A 109.5
H18B C18 H18A 109.5
C14 C18 H18C 109.5
H18B C18 H18C 109.5
H18A C18 H18C 109.5
C16 C19 H19A 109.5
C16 C19 H19C 109.5
H19A C19 H19C 109.5
C16 C19 H19B 109.5
H19A C19 H19B 109.5
H19C C19 H19B 109.5
C21 C20 C25 120.7(3)
C21 C20 S2 120.0(2)
C25 C20 S2 119.3(2)
C20 C21 C22 119.1(3)
C20 C21 H21 120.5
C22 C21 H21 120.5
C23 C22 C21 120.5(4)
C23 C22 H22 119.8
C21 C22 H22 119.8
C22 C23 C24 120.7(4)
C22 C23 H23 119.7
C24 C23 H23 119.7
C25 C24 C23 120.1(4)
C25 C24 H24 120.0
C23 C24 H24 120.0
C24 C25 C20 118.9(3)
C24 C25 H25 120.5
C20 C25 H25 120.5

loop_
_geom_bond_atom_site_label_1
_geom_bond_atom_site_label_2
_geom_bond_distance
_geom_bond_publ_flag
S1 C3 1.719(2) y
S1 C4 1.758(2) y
S2 O2 1.4337(17) y
S2 O1 1.4372(17) y
S2 C2 1.726(2) y
S2 C20 1.761(3) y
N1 C1 1.340(3) ?
N1 H1NA 0.76(3) ?
N1 H1NB 0.95(3) ?
N2 C3 1.340(3) ?
N2 C12 1.425(3) ?
N2 H2NA 0.78(3) ?
O3 C5 1.244(3) ?
C1 C4 1.398(3) ?
C1 C2 1.432(3) ?
C2 C3 1.391(3) ?
C4 C5 1.418(3) ?
C5 C6 1.497(3) ?
C6 C7 1.385(3) ?
C6 C11 1.386(3) ?
C7 C8 1.380(3) ?
C7 H7 0.9300 ?
C8 C9 1.378(4) ?
C8 H8 0.9300 ?
C9 C10 1.365(4) ?
C9 H9 0.9300 ?
C10 C11 1.380(4) ?
C10 H10 0.9300 ?
C11 H11 0.9300 ?
C12 C17 1.371(3) ?
C12 C13 1.372(4) ?
C13 C14 1.399(4) ?
C13 H13 0.9300 ?
C14 C15 1.377(4) ?
C14 C18 1.506(4) ?
C15 C16 1.376(4) ?
C15 H15 0.9300 ?
C16 C17 1.391(3) ?
C16 C19 1.511(4) ?
C17 H17 0.9300 ?
C18 H18B 0.9600 ?
C18 H18A 0.9600 ?
C18 H18C 0.9600 ?
C19 H19A 0.9600 ?
C19 H19C 0.9600 ?
C19 H19B 0.9600 ?
C20 C21 1.367(4) ?
C20 C25 1.385(4) ?
C21 C22 1.384(5) ?
C21 H21 0.9300 ?
C22 C23 1.345(6) ?
C22 H22 0.9300 ?
C23 C24 1.373(6) ?
C23 H23 0.9300 ?
C24 C25 1.372(4) ?
C24 H24 0.9300 ?
C25 H25 0.9300 ?

loop_
_geom_hbond_atom_site_label_D
_geom_hbond_atom_site_label_H
_geom_hbond_atom_site_label_A
_geom_hbond_site_symmetry_A
_geom_hbond_distance_DH
_geom_hbond_distance_HA
_geom_hbond_distance_DA
_geom_hbond_angle_DHA
N1 H1NA O3 . 0.76(3) 2.06(3) 2.699(3) 141(3)
N1 H1NB O2 . 0.95(3) 2.22(3) 2.864(3) 124(2)
N2 H2NA O1 . 0.78(3) 2.25(3) 2.820(3) 130(2)
N1 H1NB O2 2_667 0.95(3) 2.19(3) 2.993(3) 142(3)

loop_
_geom_torsion_atom_site_label_1
_geom_torsion_atom_site_label_2
_geom_torsion_atom_site_label_3
_geom_torsion_atom_site_label_4
_geom_torsion
N1 C1 C2 C3 179.4(2)
C4 C1 C2 C3 0.2(3)
N1 C1 C2 S2 6.8(4)
C4 C1 C2 S2 -172.34(17)
O2 S2 C2 C3 160.23(19)
O1 S2 C2 C3 29.9(2)
C20 S2 C2 C3 -84.4(2)
O2 S2 C2 C1 -27.9(2)
O1 S2 C2 C1 -158.18(19)
C20 S2 C2 C1 87.5(2)
C12 N2 C3 C2 175.3(2)
C12 N2 C3 S1 -3.9(4)
C1 C2 C3 N2 -179.6(2)
S2 C2 C3 N2 -6.9(4)
C1 C2 C3 S1 -0.3(3)
S2 C2 C3 S1 172.41(13)
C4 S1 C3 N2 179.6(2)
C4 S1 C3 C2 0.29(19)
N1 C1 C4 C5 -3.0(4)
C2 C1 C4 C5 176.2(2)
N1 C1 C4 S1 -179.2(2)
C2 C1 C4 S1 0.0(3)
C3 S1 C4 C1 -0.16(19)
C3 S1 C4 C5 -176.4(2)
C1 C4 C5 O3 3.1(4)
S1 C4 C5 O3 178.77(19)
C1 C4 C5 C6 -175.0(2)
S1 C4 C5 C6 0.7(3)
O3 C5 C6 C7 134.0(2)
C4 C5 C6 C7 -47.9(3)
O3 C5 C6 C11 -43.2(3)
C4 C5 C6 C11 134.9(2)
C11 C6 C7 C8 0.3(4)
C5 C6 C7 C8 -176.9(2)
C6 C7 C8 C9 -1.3(4)
C7 C8 C9 C10 1.1(4)
C8 C9 C10 C11 0.1(4)
C9 C10 C11 C6 -1.1(4)
C7 C6 C11 C10 0.9(4)
C5 C6 C11 C10 178.2(2)
C3 N2 C12 C17 64.5(4)
C3 N2 C12 C13 -116.9(3)
C17 C12 C13 C14 0.6(4)
N2 C12 C13 C14 -178.0(2)
C12 C13 C14 C15 -1.0(4)
C12 C13 C14 C18 178.9(3)
C13 C14 C15 C16 -0.1(4)
C18 C14 C15 C16 179.9(3)
C14 C15 C16 C17 1.7(4)
C14 C15 C16 C19 -179.0(3)
C13 C12 C17 C16 1.1(4)
N2 C12 C17 C16 179.6(2)
C15 C16 C17 C12 -2.2(4)
C19 C16 C17 C12 178.6(3)
O2 S2 C20 C21 -149.6(2)
O1 S2 C20 C21 -20.4(2)
C2 S2 C20 C21 94.6(2)
O2 S2 C20 C25 32.5(2)
O1 S2 C20 C25 161.7(2)
C2 S2 C20 C25 -83.3(2)
C25 C20 C21 C22 1.3(4)
S2 C20 C21 C22 -176.5(3)
C20 C21 C22 C23 0.3(6)
C21 C22 C23 C24 -1.6(6)
C22 C23 C24 C25 1.4(6)
C23 C24 C25 C20 0.2(5)
C21 C20 C25 C24 -1.6(4)
S2 C20 C25 C24 176.3(2)

loop_
_cod_related_entry_id
_cod_related_entry_database
_cod_related_entry_code
1 ChemSpider 13162378
